data_4074462
loop_
_publ_author_name
'Clapham, Sean E.'
'Guo, Rongwei'
'Zimmer-De Iuliis, Marco'
'Rasool, Nailyn'
'Lough, Alan'
'Morris, Robert H.'

_publ_section_title
;
 Probing the Effect of the Ligand X on the Properties and Catalytic
 Activity of the Complexes RuHX(diamine)(PPh3)2(X = OPh, 4-SC6H4OCH3,
 OPPh2, OP(OEt)2, CCPh, NCCHCN, CH(COOMe)2; diamine =
 2,3-Diamino-2,3-dimethylbutane, (R,R)-1,2-Diaminocyclohexane)
;
_journal_issue 22
_journal_name_full Organometallics
_journal_page_first 5477
_journal_paper_doi 10.1021/om060661q
_journal_volume 25
_journal_year 2006
_chemical_formula_moiety 'C47 H54 N2 O4 P2 Ru'
_chemical_formula_sum 'C47 H54 N2 O4 P2 Ru'
_chemical_formula_weight 873.93
_chemical_name_systematic
; 
 ? 
;
_space_group_IT_number 14
_symmetry_cell_setting monoclinic
_symmetry_space_group_name_Hall '-P 2yn'
_symmetry_space_group_name_H-M 'P 1 21/n 1'
_atom_sites_solution_hydrogens geom
_atom_sites_solution_primary direct
_atom_sites_solution_secondary difmap
_audit_creation_method SHELXL-97
_cell_angle_alpha 90.00
_cell_angle_beta 95.344(3)
_cell_angle_gamma 90.00
_cell_formula_units_Z 4
_cell_length_a 12.6737(6)
_cell_length_b 19.6755(9)
_cell_length_c 17.1281(6)
_cell_measurement_reflns_used 29332
_cell_measurement_temperature 150(1)
_cell_measurement_theta_max 27.5
_cell_measurement_theta_min 2.6
_cell_volume 4252.5(3)
_computing_cell_refinement 'Denzo-SMN (Otwinowski & Minor, 1997)'
_computing_data_collection 'Collect (Nonius BV, 1997-2003)'
_computing_data_reduction Denzo-SMN
_computing_molecular_graphics 'SHELXTL V6.1'
_computing_publication_material 'SHELXTL V6.1'
_computing_structure_refinement 'SHELXTL V6.1(Sheldrick, 2001)'
_computing_structure_solution 'SIR-92 (Altomare et al., 1993)'
_diffrn_ambient_temperature 150(2)
_diffrn_detector_area_resol_mean 9
_diffrn_measured_fraction_theta_full 0.990
_diffrn_measured_fraction_theta_max 0.973
_diffrn_measurement_device_type 'Bruker-Nonius KappaCCD'
_diffrn_measurement_method '\f scans and \w scans with \k offsets'
_diffrn_radiation_monochromator graphite
_diffrn_radiation_source 'fine-focus sealed tube'
_diffrn_radiation_type MoK\a
_diffrn_radiation_wavelength 0.71073
_diffrn_reflns_av_R_equivalents 0.0719
_diffrn_reflns_av_sigmaI/netI 0.0639
_diffrn_reflns_limit_h_max 16
_diffrn_reflns_limit_h_min -16
_diffrn_reflns_limit_k_max 25
_diffrn_reflns_limit_k_min -23
_diffrn_reflns_limit_l_max 22
_diffrn_reflns_limit_l_min -19
_diffrn_reflns_number 29332
_diffrn_reflns_theta_full 27.55
_diffrn_reflns_theta_max 27.55
_diffrn_reflns_theta_min 2.60
_diffrn_standards_decay_% 0
_diffrn_standards_interval_count 0
_diffrn_standards_interval_time 0
_diffrn_standards_number 0
_exptl_absorpt_coefficient_mu 0.489
_exptl_absorpt_correction_T_max 0.9258
_exptl_absorpt_correction_T_min 0.8512
_exptl_absorpt_correction_type multi-scan
_exptl_absorpt_process_details 'SORTAV; (Blessing, 1995)'
_exptl_crystal_colour yellow
_exptl_crystal_density_diffrn 1.365
_exptl_crystal_density_method 'not measured'
_exptl_crystal_description needle
_exptl_crystal_F_000 1824
_exptl_crystal_size_max 0.34
_exptl_crystal_size_mid 0.20
_exptl_crystal_size_min 0.16
_refine_diff_density_max 0.939
_refine_diff_density_min -0.920
_refine_diff_density_rms 0.083
_refine_ls_extinction_coef 0.0028(4)
_refine_ls_extinction_expression Fc^*^=kFc[1+0.001xFc^2^\l^3^/sin(2\q)]^-1/4^
_refine_ls_extinction_method SHELXL
_refine_ls_goodness_of_fit_ref 1.028
_refine_ls_hydrogen_treatment mixed
_refine_ls_matrix_type full
_refine_ls_number_parameters 516
_refine_ls_number_reflns 9562
_refine_ls_number_restraints 0
_refine_ls_restrained_S_all 1.028
_refine_ls_R_factor_all 0.0833
_refine_ls_R_factor_gt 0.0485
_refine_ls_shift/su_max 0.001
_refine_ls_shift/su_mean 0.000
_refine_ls_structure_factor_coef Fsqd
_refine_ls_weighting_details 'calc w=1/[\s^2^(Fo^2^)+(0.0531P)^2^+3.5743P] where P=(Fo^2^+2Fc^2^)/3'
_refine_ls_weighting_scheme calc
_refine_ls_wR_factor_gt 0.1107
_refine_ls_wR_factor_ref 0.1307
_reflns_number_gt 6555
_reflns_number_total 9562
_reflns_threshold_expression I>2\s(I)
_cod_data_source_file om060661qsi20060721_020605.cif
_cod_data_source_block RuH(CH(COOMe)2)(tmen)(PPh3)2
_cod_depositor_comments
;
The following automatic conversions were performed:

'_symmetry_cell_setting' value 'Monoclinic' changed to 'monoclinic'
according to /home/saulius/struct/CIF-dictionaries/cif_core.dic
dictionary named 'cif_core.dic' version 2.4.1 from 2010-06-29.

Automatic conversion script
Id: cif_fix_values 1715 2011-07-08 13:25:40Z adriana 
;
_cod_original_sg_symbol_H-M 'P 21/n'
_cod_database_code 4074462

loop_
_symmetry_equiv_pos_as_xyz
'x, y, z'
'-x+1/2, y+1/2, -z+1/2'
'-x, -y, -z'
'x-1/2, -y-1/2, z-1/2'

loop_
_atom_site_label
_atom_site_type_symbol
_atom_site_fract_x
_atom_site_fract_y
_atom_site_fract_z
_atom_site_U_iso_or_equiv
_atom_site_adp_type
_atom_site_occupancy
_atom_site_symmetry_multiplicity
_atom_site_calc_flag
_atom_site_refinement_flags
Ru1 Ru 0.27288(2) 0.247061(12) 0.495441(15) 0.02847(10) Uani 1 1 d .
H1RU H 0.193(2) 0.2964(14) 0.4586(16) 0.016(7) Uiso 1 1 d .
P1 P 0.36337(7) 0.34439(4) 0.51904(5) 0.02940(19) Uani 1 1 d .
P2 P 0.17326(7) 0.25347(4) 0.59651(5) 0.03016(19) Uani 1 1 d .
O1 O 0.38176(19) 0.15850(12) 0.52945(14) 0.0398(6) Uani 1 1 d .
O2 O 0.5408(2) 0.13979(14) 0.42145(16) 0.0493(7) Uani 1 1 d .
O3 O 0.4054(2) 0.10459(14) 0.64143(17) 0.0568(7) Uani 1 1 d .
O4 O 0.6697(2) 0.06966(15) 0.47069(17) 0.0581(8) Uani 1 1 d .
N1 N 0.3486(2) 0.22891(13) 0.38991(16) 0.0314(6) Uani 1 1 d .
H1A H 0.3724 0.2698 0.3722 0.038 Uiso 1 1 calc R
H1B H 0.4070 0.2018 0.4021 0.038 Uiso 1 1 calc R
N2 N 0.1839(2) 0.16295(14) 0.43865(17) 0.0369(6) Uani 1 1 d .
H2A H 0.1863 0.1272 0.4733 0.044 Uiso 1 1 calc R
H2B H 0.1142 0.1761 0.4298 0.044 Uiso 1 1 calc R
C1 C 0.2798(3) 0.19586(17) 0.3246(2) 0.0358(8) Uani 1 1 d .
C2 C 0.2190(3) 0.13724(17) 0.3624(2) 0.0369(8) Uani 1 1 d .
C3 C 0.3503(3) 0.1695(2) 0.2634(2) 0.0449(9) Uani 1 1 d .
H3A H 0.3813 0.2080 0.2373 0.067 Uiso 1 1 calc R
H3B H 0.3077 0.1421 0.2244 0.067 Uiso 1 1 calc R
H3C H 0.4071 0.1413 0.2892 0.067 Uiso 1 1 calc R
C4 C 0.2044(3) 0.25046(18) 0.2875(2) 0.0422(8) Uani 1 1 d .
H4A H 0.2457 0.2897 0.2724 0.063 Uiso 1 1 calc R
H4B H 0.1557 0.2648 0.3255 0.063 Uiso 1 1 calc R
H4C H 0.1638 0.2317 0.2409 0.063 Uiso 1 1 calc R
C5 C 0.1208(3) 0.11476(19) 0.3091(2) 0.0462(9) Uani 1 1 d .
H5A H 0.0882 0.0754 0.3325 0.069 Uiso 1 1 calc R
H5B H 0.1419 0.1023 0.2574 0.069 Uiso 1 1 calc R
H5C H 0.0697 0.1522 0.3035 0.069 Uiso 1 1 calc R
C6 C 0.2902(3) 0.07517(17) 0.3814(2) 0.0438(9) Uani 1 1 d .
H6A H 0.2537 0.0430 0.4133 0.066 Uiso 1 1 calc R
H6B H 0.3566 0.0898 0.4104 0.066 Uiso 1 1 calc R
H6C H 0.3058 0.0531 0.3324 0.066 Uiso 1 1 calc R
C7 C 0.4418(3) 0.12025(17) 0.5704(2) 0.0406(8) Uani 1 1 d .
C8 C 0.5378(3) 0.09272(19) 0.5502(2) 0.0455(9) Uani 1 1 d .
H8A H 0.5781 0.0650 0.5873 0.055 Uiso 1 1 calc R
C9 C 0.5767(3) 0.10470(18) 0.4768(2) 0.0430(9) Uani 1 1 d .
C10 C 0.4763(5) 0.0716(3) 0.6988(3) 0.104(2) Uani 1 1 d .
H10A H 0.4442 0.0695 0.7487 0.155 Uiso 1 1 calc R
H10B H 0.5428 0.0972 0.7061 0.155 Uiso 1 1 calc R
H10C H 0.4907 0.0254 0.6812 0.155 Uiso 1 1 calc R
C11 C 0.7132(4) 0.0750(3) 0.3967(3) 0.0779(16) Uani 1 1 d .
H11A H 0.7839 0.0545 0.4007 0.117 Uiso 1 1 calc R
H11B H 0.7183 0.1230 0.3823 0.117 Uiso 1 1 calc R
H11C H 0.6670 0.0512 0.3565 0.117 Uiso 1 1 calc R
C21 C 0.3591(3) 0.39025(16) 0.42441(19) 0.0323(7) Uani 1 1 d .
C22 C 0.4476(3) 0.39577(17) 0.3818(2) 0.0380(8) Uani 1 1 d .
H22A H 0.5152 0.3828 0.4056 0.046 Uiso 1 1 calc R
C23 C 0.4384(3) 0.41994(19) 0.3051(2) 0.0473(9) Uani 1 1 d .
H23A H 0.4990 0.4217 0.2764 0.057 Uiso 1 1 calc R
C24 C 0.3409(3) 0.44141(18) 0.2706(2) 0.0463(9) Uani 1 1 d .
H24A H 0.3344 0.4581 0.2183 0.056 Uiso 1 1 calc R
C25 C 0.2534(3) 0.43855(17) 0.3125(2) 0.0441(9) Uani 1 1 d .
H25A H 0.1871 0.4550 0.2898 0.053 Uiso 1 1 calc R
C26 C 0.2617(3) 0.41176(16) 0.3877(2) 0.0363(8) Uani 1 1 d .
H26A H 0.1999 0.4080 0.4148 0.044 Uiso 1 1 calc R
C31 C 0.5074(3) 0.34113(16) 0.54464(18) 0.0313(7) Uani 1 1 d .
C32 C 0.5582(3) 0.27923(17) 0.5388(2) 0.0367(8) Uani 1 1 d .
H32A H 0.5173 0.2396 0.5261 0.044 Uiso 1 1 calc R
C33 C 0.6688(3) 0.27413(19) 0.5513(2) 0.0414(8) Uani 1 1 d .
H33A H 0.7026 0.2314 0.5471 0.050 Uiso 1 1 calc R
C34 C 0.7280(3) 0.33140(19) 0.5698(2) 0.0413(8) Uani 1 1 d .
H34A H 0.8031 0.3284 0.5775 0.050 Uiso 1 1 calc R
C35 C 0.6783(3) 0.39363(18) 0.5772(2) 0.0408(8) Uani 1 1 d .
H35A H 0.7194 0.4330 0.5908 0.049 Uiso 1 1 calc R
C36 C 0.5686(3) 0.39859(17) 0.5649(2) 0.0382(8) Uani 1 1 d .
H36A H 0.5351 0.4413 0.5703 0.046 Uiso 1 1 calc R
C41 C 0.3309(3) 0.41145(16) 0.58853(19) 0.0319(7) Uani 1 1 d .
C42 C 0.2815(3) 0.47215(17) 0.5677(2) 0.0420(8) Uani 1 1 d .
H42A H 0.2595 0.4808 0.5141 0.050 Uiso 1 1 calc R
C43 C 0.2632(3) 0.52121(19) 0.6242(2) 0.0497(10) Uani 1 1 d .
H43A H 0.2301 0.5630 0.6087 0.060 Uiso 1 1 calc R
C44 C 0.2932(3) 0.5088(2) 0.7017(2) 0.0492(10) Uani 1 1 d .
H44A H 0.2798 0.5418 0.7401 0.059 Uiso 1 1 calc R
C45 C 0.3428(3) 0.44862(19) 0.7243(2) 0.0459(9) Uani 1 1 d .
H45A H 0.3640 0.4402 0.7781 0.055 Uiso 1 1 calc R
C46 C 0.3617(3) 0.40035(18) 0.6680(2) 0.0409(8) Uani 1 1 d .
H46A H 0.3962 0.3591 0.6839 0.049 Uiso 1 1 calc R
C51 C 0.2270(3) 0.24023(16) 0.6997(2) 0.0360(8) Uani 1 1 d .
C52 C 0.1603(3) 0.23235(19) 0.7594(2) 0.0450(9) Uani 1 1 d .
H52A H 0.0856 0.2342 0.7474 0.054 Uiso 1 1 calc R
C53 C 0.2020(4) 0.2218(2) 0.8362(2) 0.0556(11) Uani 1 1 d .
H53A H 0.1562 0.2174 0.8767 0.067 Uiso 1 1 calc R
C54 C 0.3108(4) 0.2179(2) 0.8534(2) 0.0549(11) Uani 1 1 d .
H54A H 0.3399 0.2112 0.9060 0.066 Uiso 1 1 calc R
C55 C 0.3770(3) 0.2236(2) 0.7942(3) 0.0531(10) Uani 1 1 d .
H55A H 0.4515 0.2199 0.8061 0.064 Uiso 1 1 calc R
C56 C 0.3355(3) 0.23481(17) 0.7170(2) 0.0399(8) Uani 1 1 d .
H56A H 0.3815 0.2387 0.6765 0.048 Uiso 1 1 calc R
C61 C 0.0735(3) 0.18447(16) 0.59047(19) 0.0327(7) Uani 1 1 d .
C62 C -0.0330(3) 0.19280(19) 0.5672(2) 0.0477(10) Uani 1 1 d .
H62A H -0.0610 0.2372 0.5583 0.057 Uiso 1 1 calc R
C63 C -0.0996(3) 0.1367(2) 0.5568(3) 0.0585(12) Uani 1 1 d .
H63A H -0.1728 0.1433 0.5414 0.070 Uiso 1 1 calc R
C64 C -0.0610(3) 0.07192(19) 0.5685(2) 0.0484(9) Uani 1 1 d .
H64A H -0.1067 0.0338 0.5601 0.058 Uiso 1 1 calc R
C65 C 0.0450(3) 0.06301(18) 0.5927(2) 0.0445(9) Uani 1 1 d .
H65A H 0.0722 0.0184 0.6019 0.053 Uiso 1 1 calc R
C66 C 0.1124(3) 0.11849(17) 0.6038(2) 0.0387(8) Uani 1 1 d .
H66A H 0.1852 0.1116 0.6205 0.046 Uiso 1 1 calc R
C71 C 0.0903(3) 0.33046(16) 0.6008(2) 0.0356(8) Uani 1 1 d .
C72 C 0.0347(3) 0.35304(17) 0.5311(2) 0.0412(8) Uani 1 1 d .
H72A H 0.0386 0.3277 0.4843 0.049 Uiso 1 1 calc R
C73 C -0.0259(3) 0.41188(19) 0.5294(3) 0.0520(10) Uani 1 1 d .
H73A H -0.0640 0.4261 0.4818 0.062 Uiso 1 1 calc R
C74 C -0.0307(3) 0.44964(19) 0.5969(3) 0.0581(12) Uani 1 1 d .
H74A H -0.0720 0.4900 0.5959 0.070 Uiso 1 1 calc R
C75 C 0.0248(4) 0.42841(19) 0.6658(3) 0.0569(11) Uani 1 1 d .
H75A H 0.0218 0.4545 0.7122 0.068 Uiso 1 1 calc R
C76 C 0.0851(3) 0.36918(18) 0.6678(2) 0.0442(9) Uani 1 1 d .
H76A H 0.1229 0.3552 0.7156 0.053 Uiso 1 1 calc R

loop_
_atom_site_aniso_label
_atom_site_aniso_U_11
_atom_site_aniso_U_22
_atom_site_aniso_U_33
_atom_site_aniso_U_23
_atom_site_aniso_U_13
_atom_site_aniso_U_12
Ru1 0.02696(15) 0.02407(15) 0.03460(17) -0.00100(10) 0.00398(10) -0.00029(10)
P1 0.0288(4) 0.0241(4) 0.0354(5) 0.0003(3) 0.0033(3) -0.0003(3)
P2 0.0284(4) 0.0259(4) 0.0366(5) 0.0001(3) 0.0050(3) -0.0001(3)
O1 0.0364(14) 0.0332(13) 0.0495(15) 0.0011(11) 0.0031(11) 0.0106(10)
O2 0.0470(16) 0.0480(16) 0.0528(17) 0.0030(13) 0.0043(13) 0.0089(13)
O3 0.0542(18) 0.0533(17) 0.0646(19) 0.0206(14) 0.0148(14) 0.0143(14)
O4 0.0462(17) 0.0643(19) 0.0649(19) 0.0058(14) 0.0104(14) 0.0218(14)
N1 0.0306(15) 0.0279(13) 0.0359(15) -0.0027(11) 0.0049(11) 0.0011(11)
N2 0.0360(16) 0.0310(15) 0.0441(17) -0.0046(12) 0.0053(12) -0.0062(12)
C1 0.0355(19) 0.0323(17) 0.039(2) -0.0072(14) 0.0001(15) 0.0009(14)
C2 0.0379(19) 0.0308(17) 0.042(2) -0.0082(14) 0.0025(15) -0.0018(15)
C3 0.044(2) 0.051(2) 0.041(2) -0.0101(17) 0.0076(16) -0.0029(17)
C4 0.046(2) 0.040(2) 0.041(2) 0.0020(15) 0.0009(16) 0.0001(17)
C5 0.042(2) 0.043(2) 0.053(2) -0.0091(17) -0.0023(17) -0.0030(17)
C6 0.045(2) 0.0316(18) 0.054(2) -0.0061(16) 0.0035(17) -0.0012(16)
C7 0.043(2) 0.0312(18) 0.047(2) 0.0018(15) 0.0058(17) -0.0033(16)
C8 0.039(2) 0.038(2) 0.059(2) 0.0098(17) 0.0045(17) 0.0085(16)
C9 0.034(2) 0.0367(19) 0.058(2) -0.0037(17) 0.0017(17) 0.0041(16)
C10 0.105(5) 0.130(5) 0.080(4) 0.068(4) 0.033(3) 0.062(4)
C11 0.061(3) 0.109(4) 0.066(3) 0.002(3) 0.017(2) 0.037(3)
C21 0.0348(18) 0.0272(16) 0.0349(18) -0.0006(13) 0.0029(14) -0.0005(13)
C22 0.037(2) 0.0334(18) 0.044(2) 0.0041(15) 0.0065(15) -0.0017(15)
C23 0.055(2) 0.043(2) 0.046(2) 0.0067(17) 0.0143(18) -0.0041(18)
C24 0.065(3) 0.036(2) 0.038(2) 0.0077(15) 0.0046(18) -0.0031(18)
C25 0.051(2) 0.0298(18) 0.049(2) 0.0049(15) -0.0037(18) 0.0057(16)
C26 0.0360(19) 0.0293(17) 0.044(2) 0.0007(14) 0.0036(15) 0.0035(14)
C31 0.0339(18) 0.0285(16) 0.0315(17) 0.0012(13) 0.0027(13) -0.0015(13)
C32 0.0364(19) 0.0314(17) 0.043(2) -0.0024(15) 0.0039(15) 0.0028(15)
C33 0.0327(19) 0.043(2) 0.049(2) -0.0052(16) 0.0024(15) 0.0056(16)
C34 0.0312(19) 0.048(2) 0.044(2) -0.0009(16) 0.0018(15) -0.0021(16)
C35 0.037(2) 0.040(2) 0.044(2) 0.0002(15) 0.0003(15) -0.0094(16)
C36 0.036(2) 0.0307(17) 0.047(2) -0.0002(15) 0.0027(15) -0.0035(15)
C41 0.0320(18) 0.0274(16) 0.0372(19) -0.0031(13) 0.0088(14) -0.0043(13)
C42 0.047(2) 0.0324(18) 0.047(2) -0.0022(15) 0.0029(17) 0.0056(16)
C43 0.049(2) 0.034(2) 0.066(3) -0.0101(18) 0.0026(19) 0.0060(17)
C44 0.044(2) 0.046(2) 0.058(3) -0.0236(19) 0.0088(18) -0.0037(18)
C45 0.048(2) 0.048(2) 0.042(2) -0.0090(17) 0.0046(17) -0.0051(18)
C46 0.044(2) 0.0346(19) 0.044(2) -0.0024(15) 0.0008(16) -0.0030(16)
C51 0.0375(19) 0.0307(18) 0.039(2) -0.0022(13) 0.0012(15) -0.0023(14)
C52 0.043(2) 0.046(2) 0.046(2) 0.0023(16) 0.0035(17) -0.0082(17)
C53 0.072(3) 0.055(2) 0.040(2) 0.0042(19) 0.005(2) -0.013(2)
C54 0.068(3) 0.052(2) 0.042(2) 0.0075(18) -0.008(2) -0.009(2)
C55 0.049(2) 0.047(2) 0.060(3) 0.0035(19) -0.008(2) -0.0030(19)
C56 0.041(2) 0.0382(19) 0.040(2) 0.0041(15) 0.0028(16) -0.0016(15)
C61 0.0330(18) 0.0300(17) 0.0363(19) -0.0002(13) 0.0094(14) -0.0006(14)
C62 0.037(2) 0.0300(18) 0.076(3) -0.0043(17) 0.0051(19) 0.0001(15)
C63 0.032(2) 0.039(2) 0.103(4) -0.005(2) -0.003(2) -0.0055(17)
C64 0.049(2) 0.040(2) 0.058(3) -0.0052(17) 0.0100(19) -0.0114(18)
C65 0.054(2) 0.0308(18) 0.049(2) 0.0060(15) 0.0054(18) -0.0031(16)
C66 0.039(2) 0.0295(17) 0.047(2) 0.0062(15) 0.0018(16) 0.0001(14)
C71 0.0323(18) 0.0277(17) 0.048(2) -0.0010(14) 0.0113(15) -0.0037(14)
C72 0.0311(19) 0.0348(19) 0.058(2) 0.0047(16) 0.0083(16) 0.0031(15)
C73 0.036(2) 0.041(2) 0.081(3) 0.016(2) 0.012(2) 0.0054(17)
C74 0.044(2) 0.0287(19) 0.106(4) 0.008(2) 0.029(2) 0.0065(17)
C75 0.063(3) 0.0285(19) 0.083(3) -0.014(2) 0.029(2) -0.0037(19)
C76 0.047(2) 0.0356(19) 0.052(2) -0.0042(16) 0.0165(18) -0.0047(17)

loop_
_atom_type_symbol
_atom_type_description
_atom_type_scat_dispersion_real
_atom_type_scat_dispersion_imag
_atom_type_scat_source
C C 0.0033 0.0016 'International Tables Vol C Tables 4.2.6.8 and 6.1.1.4'
H H 0.0000 0.0000 'International Tables Vol C Tables 4.2.6.8 and 6.1.1.4'
N N 0.0061 0.0033 'International Tables Vol C Tables 4.2.6.8 and 6.1.1.4'
O O 0.0106 0.0060 'International Tables Vol C Tables 4.2.6.8 and 6.1.1.4'
P P 0.1023 0.0942 'International Tables Vol C Tables 4.2.6.8 and 6.1.1.4'
Ru Ru -1.2594 0.8363 'International Tables Vol C Tables 4.2.6.8 and 6.1.1.4'

loop_
_geom_angle_atom_site_label_1
_geom_angle_atom_site_label_2
_geom_angle_atom_site_label_3
_geom_angle
N1 Ru1 N2 75.65(10)
N1 Ru1 P2 170.26(7)
N2 Ru1 P2 94.72(8)
N1 Ru1 P1 91.85(7)
N2 Ru1 P1 163.82(8)
P2 Ru1 P1 97.35(3)
N1 Ru1 O1 77.28(10)
N2 Ru1 O1 78.93(10)
P2 Ru1 O1 102.61(7)
P1 Ru1 O1 108.70(7)
C31 P1 C41 98.47(15)
C31 P1 C21 99.99(15)
C41 P1 C21 103.04(15)
C31 P1 Ru1 119.44(10)
C41 P1 Ru1 125.64(11)
C21 P1 Ru1 106.54(11)
C71 P2 C61 102.44(15)
C71 P2 C51 103.72(16)
C61 P2 C51 97.97(15)
C71 P2 Ru1 116.11(11)
C61 P2 Ru1 110.28(11)
C51 P2 Ru1 123.11(12)
C7 O1 Ru1 160.0(2)
C7 O3 C10 118.1(3)
C9 O4 C11 115.6(3)
C1 N1 Ru1 115.1(2)
C2 N2 Ru1 117.4(2)
N1 C1 C3 108.8(3)
N1 C1 C4 107.5(3)
C3 C1 C4 109.5(3)
N1 C1 C2 106.6(3)
C3 C1 C2 112.1(3)
C4 C1 C2 112.1(3)
N2 C2 C6 107.4(3)
N2 C2 C5 108.8(3)
C6 C2 C5 108.9(3)
N2 C2 C1 108.0(3)
C6 C2 C1 111.9(3)
C5 C2 C1 111.7(3)
O1 C7 O3 113.4(3)
O1 C7 C8 126.6(3)
O3 C7 C8 120.0(3)
C7 C8 C9 122.4(3)
O2 C9 O4 118.8(4)
O2 C9 C8 130.4(3)
O4 C9 C8 110.8(3)
C26 C21 C22 117.3(3)
C26 C21 P1 119.6(3)
C22 C21 P1 122.4(3)
C23 C22 C21 121.3(3)
C24 C23 C22 119.9(4)
C25 C24 C23 119.7(4)
C24 C25 C26 120.3(4)
C25 C26 C21 121.3(3)
C32 C31 C36 118.6(3)
C32 C31 P1 118.1(2)
C36 C31 P1 123.2(3)
C31 C32 C33 121.1(3)
C34 C33 C32 119.6(3)
C33 C34 C35 120.0(3)
C34 C35 C36 120.3(3)
C35 C36 C31 120.3(3)
C42 C41 C46 117.8(3)
C42 C41 P1 125.0(3)
C46 C41 P1 117.2(3)
C41 C42 C43 121.2(4)
C44 C43 C42 119.9(4)
C43 C44 C45 120.2(3)
C44 C45 C46 119.7(4)
C45 C46 C41 121.2(3)
C56 C51 C52 119.5(3)
C56 C51 P2 119.0(3)
C52 C51 P2 121.4(3)
C53 C52 C51 120.5(4)
C54 C53 C52 119.7(4)
C55 C54 C53 120.0(4)
C54 C55 C56 120.6(4)
C51 C56 C55 119.6(4)
C62 C61 C66 118.5(3)
C62 C61 P2 125.0(3)
C66 C61 P2 116.3(3)
C61 C62 C63 120.5(3)
C64 C63 C62 121.0(4)
C63 C64 C65 119.0(4)
C64 C65 C66 120.7(3)
C65 C66 C61 120.3(3)
C76 C71 C72 118.2(3)
C76 C71 P2 123.7(3)
C72 C71 P2 118.0(3)
C73 C72 C71 121.1(4)
C74 C73 C72 119.9(4)
C73 C74 C75 119.6(4)
C74 C75 C76 120.6(4)
C71 C76 C75 120.6(4)

loop_
_geom_bond_atom_site_label_1
_geom_bond_atom_site_label_2
_geom_bond_distance
Ru1 N1 2.154(3)
Ru1 N2 2.180(3)
Ru1 P2 2.2392(9)
Ru1 P1 2.2494(8)
Ru1 O1 2.265(2)
P1 C31 1.839(3)
P1 C41 1.849(3)
P1 C21 1.851(3)
P2 C71 1.849(3)
P2 C61 1.851(3)
P2 C51 1.853(4)
O1 C7 1.239(4)
O2 C9 1.225(4)
O3 C7 1.376(4)
O3 C10 1.425(5)
O4 C9 1.378(4)
O4 C11 1.432(5)
N1 C1 1.501(4)
N2 C2 1.506(4)
C1 C3 1.531(5)
C1 C4 1.536(5)
C1 C2 1.561(5)
C2 C6 1.535(5)
C2 C5 1.538(5)
C7 C8 1.404(5)
C8 C9 1.413(5)
C21 C26 1.398(5)
C21 C22 1.398(5)
C22 C23 1.392(5)
C23 C24 1.385(6)
C24 C25 1.377(5)
C25 C26 1.387(5)
C31 C32 1.385(5)
C31 C36 1.396(5)
C32 C33 1.402(5)
C33 C34 1.375(5)
C34 C35 1.389(5)
C35 C36 1.390(5)
C41 C42 1.380(5)
C41 C46 1.398(5)
C42 C43 1.401(5)
C43 C44 1.369(6)
C44 C45 1.379(6)
C45 C46 1.390(5)
C51 C56 1.384(5)
C51 C52 1.394(5)
C52 C53 1.386(5)
C53 C54 1.385(6)
C54 C55 1.379(6)
C55 C56 1.394(5)
C61 C62 1.381(5)
C61 C66 1.400(5)
C62 C63 1.391(5)
C63 C64 1.373(6)
C64 C65 1.380(5)
C65 C66 1.388(5)
C71 C76 1.385(5)
C71 C72 1.400(5)
C72 C73 1.389(5)
C73 C74 1.381(6)
C74 C75 1.381(7)
C75 C76 1.392(5)
